data_7118341
loop_
_publ_author_name
'Pan, Jin-Long'
'Chen, Tao'
'Zhang, Zhi-Qiang'
'Li, Yi-Fan'
'Zhang, Xiao-Ming'
'Zhang, Fu-Min'

_publ_section_title
;
 A Cu-mediated one-pot Michael addition/\a-arylation strategy using a
 diaryliodonium salt: a direct and efficient approach to
 \a-aryl-\b-substituted cyclic ketone scaffolds.
;
_journal_issue 11
_journal_name_full 'Chemical communications (Cambridge, England)'
_journal_page_first 2382
_journal_page_last 2385
_journal_paper_doi 10.1039/c5cc09837h
_journal_volume 52
_journal_year 2016
_chemical_absolute_configuration none
_chemical_formula_moiety 'C16 H22 O'
_chemical_formula_sum 'C16 H22 O'
_chemical_formula_weight 230.33
_space_group_crystal_system monoclinic
_space_group_IT_number 7
_space_group_name_Hall 'P -2yc'
_space_group_name_H-M_alt 'P 1 c 1'
_symmetry_space_group_name_Hall 'P -2yc'
_symmetry_space_group_name_H-M 'P 1 c 1'
_atom_sites_solution_hydrogens geom
_atom_sites_solution_primary iterative
_audit_creation_date 2014-06-27
_audit_creation_method
;
Olex2 1.2
(compiled 2014.06.26 svn.r2951 for OlexSys, GUI svn.r4855)
;
_audit_update_record
;
2015-10-04 deposited with the CCDC.
2015-12-21 downloaded from the CCDC.
;
_cell_angle_alpha 90
_cell_angle_beta 95.097(5)
_cell_angle_gamma 90
_cell_formula_units_Z 4
_cell_length_a 5.6982(3)
_cell_length_b 18.9135(10)
_cell_length_c 13.0889(7)
_cell_measurement_reflns_used 1915
_cell_measurement_temperature 293(2)
_cell_measurement_theta_max 70.5660
_cell_measurement_theta_min 4.6890
_cell_volume 1405.05(13)
_computing_cell_refinement
;
CrysAlisPro, Agilent Technologies,
Version 1.171.36.28 (release 01-02-2013 CrysAlis171 .NET)
(compiled Feb  1 2013,16:14:44)
;
_computing_data_collection
;
CrysAlisPro, Agilent Technologies,
Version 1.171.36.28 (release 01-02-2013 CrysAlis171 .NET)
(compiled Feb  1 2013,16:14:44)
;
_computing_data_reduction
;
CrysAlisPro, Agilent Technologies,
Version 1.171.36.28 (release 01-02-2013 CrysAlis171 .NET)
(compiled Feb  1 2013,16:14:44)
;
_computing_molecular_graphics 'Olex2 (Dolomanov et al., 2009)'
_computing_publication_material 'Olex2 (Dolomanov et al., 2009)'
_computing_structure_refinement 'ShelXL (Sheldrick, 2008)'
_computing_structure_solution
;
Superflip (Palatinus & Chapuis, 2007;Palatinus & van der Lee, 2008;
Palatinus et al., 2012)
;
_diffrn_ambient_temperature 293(2)
_diffrn_detector_area_resol_mean 16.0733
_diffrn_measured_fraction_theta_full 0.995
_diffrn_measured_fraction_theta_max 0.978
_diffrn_measurement_details
;
  1 omega  -70.00  -44.00   1.0000    1.0000
omega____ theta____ kappa____ phi______ frames
    -        0.0000  178.0000    0.0000 26

  2 omega   33.00   59.00   1.0000    1.0000
omega____ theta____ kappa____ phi______ frames
    -        0.0000   62.0000  -32.0000 26

  3 omega -109.00  -39.00   1.0000    2.5000
omega____ theta____ kappa____ phi______ frames
    -      -42.5000  178.0000  150.0000 70

  4 omega   76.00  102.00   1.0000    2.5000
omega____ theta____ kappa____ phi______ frames
    -       56.0000 -125.0000  150.0000 26

  5 omega   24.00   69.00   1.0000    2.5000
omega____ theta____ kappa____ phi______ frames
    -       56.0000 -125.0000  150.0000 45

  6 omega  -14.00   52.00   1.0000    2.5000
omega____ theta____ kappa____ phi______ frames
    -       56.0000  -57.0000  150.0000 66

  7 omega   51.00  125.00   1.0000    2.5000
omega____ theta____ kappa____ phi______ frames
    -       56.0000   57.0000  -60.0000 74

  8 omega   43.00   81.00   1.0000    2.5000
omega____ theta____ kappa____ phi______ frames
    -       56.0000   57.0000  120.0000 38

  9 omega   40.00   89.00   1.0000    3.0000
omega____ theta____ kappa____ phi______ frames
    -      112.0000  -38.0000 -180.0000 49

 10 omega   67.00   93.00   1.0000    3.0000
omega____ theta____ kappa____ phi______ frames
    -      112.0000  -38.0000  120.0000 26

 11 omega   88.00  125.00   1.0000    3.0000
omega____ theta____ kappa____ phi______ frames
    -      112.0000   63.0000  -60.0000 37

 12 omega   70.00  171.00   1.0000    3.0000
omega____ theta____ kappa____ phi______ frames
    -      112.0000   25.0000   30.0000 101

 13 omega   41.00   75.00   1.0000    3.0000
omega____ theta____ kappa____ phi______ frames
    -      112.0000  -38.0000  -30.0000 34

 14 omega   46.00   84.00   1.0000    3.0000
omega____ theta____ kappa____ phi______ frames
    -      112.0000  -38.0000    0.0000 38

 15 omega   60.00   93.00   1.0000    3.0000
omega____ theta____ kappa____ phi______ frames
    -      112.0000  -38.0000   30.0000 33

 16 omega   38.00   63.00   1.0000    3.0000
omega____ theta____ kappa____ phi______ frames
    -      112.0000  -25.0000  120.0000 25

 17 omega  103.00  178.00   1.0000    3.0000
omega____ theta____ kappa____ phi______ frames
    -      112.0000  111.0000   60.0000 75

 18 omega  148.00  174.00   1.0000    3.0000
omega____ theta____ kappa____ phi______ frames
    -      112.0000   63.0000  -60.0000 26

 19 omega   62.00  104.00   1.0000    3.0000
omega____ theta____ kappa____ phi______ frames
    -      112.0000  -50.0000  -90.0000 42

 20 omega   95.00  167.00   1.0000    3.0000
omega____ theta____ kappa____ phi______ frames
    -      112.0000   50.0000 -120.0000 72
;
_diffrn_measurement_device_type 'SuperNova, Dual, Cu at zero, Eos'
_diffrn_measurement_method '\w scans'
_diffrn_orient_matrix_UB_11 0.0409197000
_diffrn_orient_matrix_UB_12 -0.0109061000
_diffrn_orient_matrix_UB_13 -0.1137074000
_diffrn_orient_matrix_UB_21 0.1823744000
_diffrn_orient_matrix_UB_22 -0.0580372000
_diffrn_orient_matrix_UB_23 0.0308025000
_diffrn_orient_matrix_UB_31 -0.1965762000
_diffrn_orient_matrix_UB_32 -0.0561510000
_diffrn_orient_matrix_UB_33 -0.0096736000
_diffrn_radiation_monochromator mirror
_diffrn_radiation_type CuK\a
_diffrn_radiation_wavelength 1.54184
_diffrn_reflns_av_R_equivalents 0.0252
_diffrn_reflns_av_unetI/netI 0.0355
_diffrn_reflns_Laue_measured_fraction_full 0.995
_diffrn_reflns_Laue_measured_fraction_max 0.978
_diffrn_reflns_limit_h_max 6
_diffrn_reflns_limit_h_min -6
_diffrn_reflns_limit_k_max 17
_diffrn_reflns_limit_k_min -22
_diffrn_reflns_limit_l_max 15
_diffrn_reflns_limit_l_min -14
_diffrn_reflns_number 5061
_diffrn_reflns_point_group_measured_fraction_full 0.669
_diffrn_reflns_point_group_measured_fraction_max 0.654
_diffrn_reflns_theta_full 67.684
_diffrn_reflns_theta_max 70.651
_diffrn_reflns_theta_min 4.119
_diffrn_source 'SuperNova (Cu) X-ray Source'
_exptl_absorpt_coefficient_mu 0.500
_exptl_absorpt_correction_T_max 1.00000
_exptl_absorpt_correction_T_min 0.61842
_exptl_absorpt_correction_type multi-scan
_exptl_absorpt_process_details
;
CrysAlisPro, Agilent Technologies,
Version 1.171.36.28 (release 01-02-2013 CrysAlis171 .NET)
(compiled Feb  1 2013,16:14:44)
Empirical absorption correction using spherical harmonics,
 implemented in SCALE3 ABSPACK scaling algorithm.
;
_exptl_crystal_colour 'clear light colourless'
_exptl_crystal_density_diffrn 1.089
_exptl_crystal_description block
_exptl_crystal_F_000 504
_exptl_crystal_size_max 0.35
_exptl_crystal_size_mid 0.23
_exptl_crystal_size_min 0.15
_refine_diff_density_max 0.163
_refine_diff_density_min -0.155
_refine_diff_density_rms 0.035
_refine_ls_abs_structure_details
;
 Flack x determined using 617 quotients [(I+)-(I-)]/[(I+)+(I-)]
 (Parsons and Flack (2004), Acta Cryst. A60, s61).
;
_refine_ls_abs_structure_Flack 0.1(4)
_refine_ls_extinction_coef 0.0063(15)
_refine_ls_extinction_expression Fc^*^=kFc[1+0.001xFc^2^\l^3^/sin(2\q)]^-1/4^
_refine_ls_extinction_method SHELXL
_refine_ls_goodness_of_fit_ref 1.038
_refine_ls_hydrogen_treatment constr
_refine_ls_matrix_type full
_refine_ls_number_parameters 310
_refine_ls_number_reflns 3505
_refine_ls_number_restraints 2
_refine_ls_restrained_S_all 1.038
_refine_ls_R_factor_all 0.0608
_refine_ls_R_factor_gt 0.0529
_refine_ls_shift/su_max 0.000
_refine_ls_shift/su_mean 0.000
_refine_ls_structure_factor_coef Fsqd
_refine_ls_weighting_details
;
 w=1/[\s^2^(Fo^2^)+(0.0990P)^2^+0.0035P]
 where P=(Fo^2^+2Fc^2^)/3
;
_refine_ls_weighting_scheme calc
_refine_ls_wR_factor_gt 0.1454
_refine_ls_wR_factor_ref 0.1596
_reflns_Friedel_coverage 0.333
_reflns_Friedel_fraction_full 0.341
_reflns_Friedel_fraction_max 0.328
_reflns_number_gt 2953
_reflns_number_total 3505
_reflns_threshold_expression 'I > 2\s(I)'
_cod_data_source_file c5cc09837h4.cif
_cod_data_source_block zhangfm0622
_cod_depositor_comments 'Adding full bibliography for 7118341.cif.'
_cod_original_cell_volume 1405.05(12)
_cod_database_code 7118341
_shelxl_version_number 2013-2
_shelx_space_group_comment
;
The symmetry employed for this shelxl refinement is uniquely defined
by the following loop, which should always be used as a source of
symmetry information in preference to the above space-group names.
They are only intended as comments.
;
_reflns_odcompleteness_completeness 99.46
_reflns_odcompleteness_iscentric 1
_reflns_odcompleteness_theta 66.97
_olex2_refinement_description
;
1. Fixed Uiso
 At 1.2 times of:
  All C(H) groups, All C(H,H) groups
 At 1.5 times of:
  All C(H,H,H) groups
2.a Ternary CH refined with riding coordinates:
 C21(H21), C22(H22), C5(H5), C6(H6)
2.b Secondary CH2 refined with riding coordinates:
 C18(H18A,H18B), C19(H19A,H19B), C20(H20A,H20B), C23(H23A,H23B), C24(H24A,
 H24B), C25(H25A,H25B), C1A(H1AA,H1AB), C3(H3A,H3B), C4(H4A,H4B), C7(H7A,H7B),
 C8(H8A,H8B), C9(H9A,H9B)
2.c Aromatic/amide H refined with riding coordinates:
 C28(H28), C29(H29), C30(H30), C31(H31), C32(H32), C12(H12), C13(H13),
 C14(H14), C15(H15), C16(H16)
2.d Idealised Me refined as rotating group:
 C26(H26A,H26B,H26C), C10(H10A,H10B,H10C)
;
_olex2_submission_special_instructions 'No special instructions were received'

loop_
_space_group_symop_operation_xyz
'x, y, z'
'x, -y, z+1/2'

loop_
_atom_site_label
_atom_site_type_symbol
_atom_site_fract_x
_atom_site_fract_y
_atom_site_fract_z
_atom_site_U_iso_or_equiv
_atom_site_adp_type
_atom_site_occupancy
_atom_site_site_symmetry_order
_atom_site_calc_flag
_atom_site_refinement_flags_posn
O1 O -1.2436(4) -0.68836(14) -0.2968(2) 0.0759(8) Uani 1 1 d .
C17 C -1.0684(6) -0.66231(17) -0.2541(2) 0.0537(7) Uani 1 1 d .
C18 C -1.0323(8) -0.6575(2) -0.1400(3) 0.0745(10) Uani 1 1 d .
H18A H -0.8960 -0.6853 -0.1152 0.089 Uiso 1 1 calc R
H18B H -1.1689 -0.6763 -0.1101 0.089 Uiso 1 1 calc R
C19 C -0.9948(7) -0.5802(2) -0.1079(3) 0.0729(10) Uani 1 1 d .
H19A H -1.1394 -0.5539 -0.1245 0.088 Uiso 1 1 calc R
H19B H -0.9566 -0.5777 -0.0343 0.088 Uiso 1 1 calc R
C20 C -0.7973(6) -0.5468(2) -0.1620(2) 0.0616(8) Uani 1 1 d .
H20A H -0.6501 -0.5703 -0.1397 0.074 Uiso 1 1 calc R
H20B H -0.7822 -0.4975 -0.1423 0.074 Uiso 1 1 calc R
C21 C -0.8392(5) -0.55178(14) -0.2787(2) 0.0456(6) Uani 1 1 d .
H21 H -0.9854 -0.5265 -0.3000 0.055 Uiso 1 1 calc R
C22 C -0.8723(5) -0.63056(15) -0.3121(2) 0.0451(6) Uani 1 1 d .
H22 H -0.7264 -0.6555 -0.2890 0.054 Uiso 1 1 calc R
C23 C -0.6399(5) -0.51746(16) -0.3324(2) 0.0519(7) Uani 1 1 d .
H23A H -0.4904 -0.5359 -0.3026 0.062 Uiso 1 1 calc R
H23B H -0.6565 -0.5308 -0.4043 0.062 Uiso 1 1 calc R
C24 C -0.6351(6) -0.43683(16) -0.3249(2) 0.0550(7) Uani 1 1 d .
H24A H -0.7859 -0.4184 -0.3533 0.066 Uiso 1 1 calc R
H24B H -0.6142 -0.4234 -0.2531 0.066 Uiso 1 1 calc R
C25 C -0.4411(7) -0.4033(2) -0.3806(3) 0.0686(9) Uani 1 1 d .
H25A H -0.4541 -0.4196 -0.4511 0.082 Uiso 1 1 calc R
H25B H -0.2895 -0.4185 -0.3486 0.082 Uiso 1 1 calc R
C26 C -0.4519(10) -0.3228(2) -0.3796(4) 0.0975(15) Uani 1 1 d .
H26A H -0.4475 -0.3064 -0.3100 0.146 Uiso 1 1 calc GR
H26B H -0.5954 -0.3073 -0.4169 0.146 Uiso 1 1 calc GR
H26C H -0.3196 -0.3039 -0.4112 0.146 Uiso 1 1 calc GR
C27 C -0.9120(5) -0.64033(14) -0.4267(2) 0.0453(6) Uani 1 1 d .
C28 C -0.7476(5) -0.67587(17) -0.4791(2) 0.0541(7) Uani 1 1 d .
H28 H -0.6130 -0.6940 -0.4430 0.065 Uiso 1 1 calc R
C29 C -0.7801(7) -0.68478(19) -0.5837(3) 0.0664(9) Uani 1 1 d .
H29 H -0.6660 -0.7081 -0.6177 0.080 Uiso 1 1 calc R
C30 C -0.9784(7) -0.6598(2) -0.6383(3) 0.0686(10) Uani 1 1 d .
H30 H -1.0014 -0.6670 -0.7088 0.082 Uiso 1 1 calc R
C31 C -1.1427(6) -0.6240(2) -0.5883(3) 0.0701(10) Uani 1 1 d .
H31 H -1.2770 -0.6063 -0.6252 0.084 Uiso 1 1 calc R
C32 C -1.1105(5) -0.61390(18) -0.4825(2) 0.0570(7) Uani 1 1 d .
H32 H -1.2228 -0.5893 -0.4493 0.068 Uiso 1 1 calc R
O2 O -1.0370(6) -0.1919(2) -0.4127(3) 0.1024(11) Uani 1 1 d .
C1A C -0.8447(10) -0.1465(3) -0.2604(3) 0.0933(14) Uani 1 1 d .
H1AA H -0.7052 -0.1712 -0.2311 0.112 Uiso 1 1 calc R
H1AB H -0.9797 -0.1655 -0.2293 0.112 Uiso 1 1 calc R
C2 C -0.8745(6) -0.1588(2) -0.3738(3) 0.0677(9) Uani 1 1 d .
C3 C -0.8209(8) -0.0676(3) -0.2365(3) 0.0837(12) Uani 1 1 d .
H3A H -0.9685 -0.0440 -0.2573 0.100 Uiso 1 1 calc R
H3B H -0.7870 -0.0611 -0.1632 0.100 Uiso 1 1 calc R
C4 C -0.6249(7) -0.0350(2) -0.2923(3) 0.0677(9) Uani 1 1 d .
H4A H -0.4756 -0.0556 -0.2660 0.081 Uiso 1 1 calc R
H4B H -0.6178 0.0153 -0.2781 0.081 Uiso 1 1 calc R
C5 C -0.6583(5) -0.04610(16) -0.4078(2) 0.0496(7) Uani 1 1 d .
H5 H -0.8048 -0.0224 -0.4333 0.060 Uiso 1 1 calc R
C6 C -0.6851(5) -0.12600(16) -0.4349(2) 0.0530(7) Uani 1 1 d .
H6 H -0.5356 -0.1488 -0.4113 0.064 Uiso 1 1 calc R
C7 C -0.4578(5) -0.01327(16) -0.4624(3) 0.0539(7) Uani 1 1 d .
H7A H -0.3092 -0.0320 -0.4321 0.065 Uiso 1 1 calc R
H7B H -0.4752 -0.0276 -0.5339 0.065 Uiso 1 1 calc R
C8 C -0.4482(6) 0.06731(17) -0.4573(3) 0.0568(7) Uani 1 1 d .
H8A H -0.5958 0.0863 -0.4883 0.068 Uiso 1 1 calc R
H8B H -0.4315 0.0818 -0.3859 0.068 Uiso 1 1 calc R
C9 C -0.2476(7) 0.0982(2) -0.5110(3) 0.0706(10) Uani 1 1 d .
H9A H -0.0994 0.0823 -0.4764 0.085 Uiso 1 1 calc R
H9B H -0.2569 0.0806 -0.5809 0.085 Uiso 1 1 calc R
C10 C -0.2497(10) 0.1778(2) -0.5134(4) 0.0963(14) Uani 1 1 d .
H10A H -0.2567 0.1956 -0.4451 0.144 Uiso 1 1 calc GR
H10B H -0.3848 0.1939 -0.5561 0.144 Uiso 1 1 calc GR
H10C H -0.1089 0.1946 -0.5406 0.144 Uiso 1 1 calc GR
C11 C -0.7278(5) -0.14029(15) -0.5484(2) 0.0496(7) Uani 1 1 d .
C12 C -0.5635(5) -0.17654(16) -0.6004(3) 0.0602(8) Uani 1 1 d .
H12 H -0.4249 -0.1920 -0.5644 0.072 Uiso 1 1 calc R
C13 C -0.6003(7) -0.1902(2) -0.7041(3) 0.0723(10) Uani 1 1 d .
H13 H -0.4873 -0.2148 -0.7370 0.087 Uiso 1 1 calc R
C14 C -0.8023(7) -0.1678(2) -0.7587(3) 0.0716(10) Uani 1 1 d .
H14 H -0.8280 -0.1772 -0.8286 0.086 Uiso 1 1 calc R
C15 C -0.9679(6) -0.1310(2) -0.7090(3) 0.0698(9) Uani 1 1 d .
H15 H -1.1054 -0.1152 -0.7456 0.084 Uiso 1 1 calc R
C16 C -0.9302(5) -0.11746(19) -0.6055(3) 0.0605(8) Uani 1 1 d .
H16 H -1.0430 -0.0925 -0.5731 0.073 Uiso 1 1 calc R

loop_
_atom_site_aniso_label
_atom_site_aniso_U_11
_atom_site_aniso_U_22
_atom_site_aniso_U_33
_atom_site_aniso_U_23
_atom_site_aniso_U_13
_atom_site_aniso_U_12
O1 0.0650(15) 0.0847(18) 0.0775(16) 0.0149(13) 0.0031(12) -0.0273(13)
C17 0.0538(16) 0.0492(16) 0.0581(17) 0.0105(13) 0.0060(12) -0.0024(13)
C18 0.091(3) 0.078(3) 0.0565(19) 0.0149(16) 0.0138(18) -0.013(2)
C19 0.074(2) 0.096(3) 0.0493(17) -0.0037(17) 0.0114(15) -0.008(2)
C20 0.0641(19) 0.071(2) 0.0497(17) -0.0092(14) 0.0061(14) -0.0074(15)
C21 0.0414(14) 0.0465(15) 0.0486(15) -0.0047(11) 0.0027(10) 0.0000(11)
C22 0.0410(13) 0.0432(14) 0.0504(15) 0.0022(11) 0.0015(11) 0.0009(10)
C23 0.0464(15) 0.0501(16) 0.0599(17) -0.0063(12) 0.0086(12) -0.0055(12)
C24 0.0557(17) 0.0520(17) 0.0566(16) -0.0052(13) 0.0013(12) -0.0052(13)
C25 0.070(2) 0.067(2) 0.069(2) -0.0007(16) 0.0092(16) -0.0177(17)
C26 0.116(4) 0.067(2) 0.109(4) 0.014(2) 0.002(3) -0.025(3)
C27 0.0418(14) 0.0407(13) 0.0532(15) 0.0016(11) 0.0024(11) -0.0051(10)
C28 0.0515(16) 0.0523(17) 0.0580(17) -0.0054(13) 0.0028(12) -0.0025(12)
C29 0.070(2) 0.067(2) 0.064(2) -0.0132(16) 0.0121(16) -0.0093(17)
C30 0.082(2) 0.074(2) 0.0498(16) -0.0004(15) 0.0038(16) -0.0263(19)
C31 0.061(2) 0.085(2) 0.0611(19) 0.0165(17) -0.0122(15) -0.0125(17)
C32 0.0504(16) 0.0632(19) 0.0561(17) 0.0067(13) -0.0015(13) -0.0014(13)
O2 0.098(2) 0.112(3) 0.097(2) 0.0111(18) 0.0077(17) -0.055(2)
C1A 0.110(3) 0.099(3) 0.071(2) 0.030(2) 0.013(2) -0.027(3)
C2 0.064(2) 0.067(2) 0.072(2) 0.0176(16) 0.0051(17) -0.0141(16)
C3 0.090(3) 0.109(3) 0.0535(19) 0.006(2) 0.0133(18) -0.018(2)
C4 0.072(2) 0.076(2) 0.0548(19) -0.0032(16) 0.0047(15) -0.0115(18)
C5 0.0456(15) 0.0509(16) 0.0520(16) -0.0012(12) 0.0021(11) -0.0005(12)
C6 0.0467(16) 0.0465(16) 0.0650(19) 0.0074(13) 0.0009(13) 0.0004(12)
C7 0.0485(15) 0.0520(17) 0.0620(17) -0.0058(13) 0.0084(12) -0.0046(12)
C8 0.0562(17) 0.0505(17) 0.0641(18) -0.0081(13) 0.0075(13) -0.0037(13)
C9 0.073(2) 0.058(2) 0.083(3) -0.0049(17) 0.0222(18) -0.0128(16)
C10 0.118(4) 0.061(2) 0.110(4) 0.002(2) 0.014(3) -0.022(2)
C11 0.0425(14) 0.0387(14) 0.0680(18) -0.0017(12) 0.0063(12) -0.0058(11)
C12 0.0494(16) 0.0445(16) 0.087(2) -0.0038(15) 0.0090(15) 0.0015(12)
C13 0.073(2) 0.056(2) 0.091(3) -0.0198(18) 0.0275(19) -0.0050(16)
C14 0.078(2) 0.071(2) 0.067(2) -0.0140(17) 0.0118(17) -0.0182(19)
C15 0.058(2) 0.079(2) 0.070(2) -0.0013(17) -0.0047(16) -0.0082(17)
C16 0.0458(16) 0.068(2) 0.0671(19) -0.0045(15) 0.0049(13) 0.0033(13)

loop_
_atom_type_symbol
_atom_type_description
_atom_type_scat_dispersion_real
_atom_type_scat_dispersion_imag
_atom_type_scat_source
C C 0.0181 0.0091 'International Tables Vol C Tables 4.2.6.8 and 6.1.1.4'
H H 0.0000 0.0000 'International Tables Vol C Tables 4.2.6.8 and 6.1.1.4'
O O 0.0492 0.0322 'International Tables Vol C Tables 4.2.6.8 and 6.1.1.4'

loop_
_geom_angle_atom_site_label_1
_geom_angle_atom_site_label_2
_geom_angle_atom_site_label_3
_geom_angle
O1 C17 C18 121.6(3)
O1 C17 C22 122.8(3)
C18 C17 C22 115.5(3)
C17 C18 H18A 109.7
C17 C18 H18B 109.7
C17 C18 C19 109.7(3)
H18A C18 H18B 108.2
C19 C18 H18A 109.7
C19 C18 H18B 109.7
C18 C19 H19A 109.4
C18 C19 H19B 109.4
H19A C19 H19B 108.0
C20 C19 C18 111.1(3)
C20 C19 H19A 109.4
C20 C19 H19B 109.4
C19 C20 H20A 109.1
C19 C20 H20B 109.1
C19 C20 C21 112.6(3)
H20A C20 H20B 107.8
C21 C20 H20A 109.1
C21 C20 H20B 109.1
C20 C21 H21 108.0
C20 C21 C22 110.1(2)
C20 C21 C23 112.2(2)
C22 C21 H21 108.0
C23 C21 H21 108.0
C23 C21 C22 110.6(2)
C17 C22 C21 108.2(2)
C17 C22 H22 107.2
C21 C22 H22 107.2
C27 C22 C17 113.2(2)
C27 C22 C21 113.6(2)
C27 C22 H22 107.2
C21 C23 H23A 108.8
C21 C23 H23B 108.8
H23A C23 H23B 107.7
C24 C23 C21 113.7(2)
C24 C23 H23A 108.8
C24 C23 H23B 108.8
C23 C24 H24A 108.9
C23 C24 H24B 108.9
H24A C24 H24B 107.7
C25 C24 C23 113.3(3)
C25 C24 H24A 108.9
C25 C24 H24B 108.9
C24 C25 H25A 109.1
C24 C25 H25B 109.1
C24 C25 C26 112.5(3)
H25A C25 H25B 107.8
C26 C25 H25A 109.1
C26 C25 H25B 109.1
C25 C26 H26A 109.5
C25 C26 H26B 109.5
C25 C26 H26C 109.5
H26A C26 H26B 109.5
H26A C26 H26C 109.5
H26B C26 H26C 109.5
C28 C27 C22 120.3(2)
C28 C27 C32 118.1(3)
C32 C27 C22 121.6(3)
C27 C28 H28 119.5
C29 C28 C27 121.1(3)
C29 C28 H28 119.5
C28 C29 H29 119.7
C30 C29 C28 120.7(3)
C30 C29 H29 119.7
C29 C30 H30 120.3
C29 C30 C31 119.4(3)
C31 C30 H30 120.3
C30 C31 H31 119.7
C30 C31 C32 120.5(3)
C32 C31 H31 119.7
C27 C32 C31 120.3(3)
C27 C32 H32 119.9
C31 C32 H32 119.9
H1AA C1A H1AB 108.1
C2 C1A H1AA 109.5
C2 C1A H1AB 109.5
C2 C1A C3 110.8(3)
C3 C1A H1AA 109.5
C3 C1A H1AB 109.5
O2 C2 C1A 121.4(4)
O2 C2 C6 123.0(4)
C1A C2 C6 115.6(3)
C1A C3 H3A 109.5
C1A C3 H3B 109.5
H3A C3 H3B 108.1
C4 C3 C1A 110.7(4)
C4 C3 H3A 109.5
C4 C3 H3B 109.5
C3 C4 H4A 109.0
C3 C4 H4B 109.0
C3 C4 C5 112.9(3)
H4A C4 H4B 107.8
C5 C4 H4A 109.0
C5 C4 H4B 109.0
C4 C5 H5 107.7
C4 C5 C6 111.2(3)
C4 C5 C7 112.0(2)
C6 C5 H5 107.7
C7 C5 H5 107.7
C7 C5 C6 110.4(2)
C2 C6 C5 109.5(3)
C2 C6 H6 106.9
C5 C6 H6 106.9
C11 C6 C2 112.5(2)
C11 C6 C5 113.7(2)
C11 C6 H6 106.9
C5 C7 H7A 108.7
C5 C7 H7B 108.7
H7A C7 H7B 107.6
C8 C7 C5 114.2(3)
C8 C7 H7A 108.7
C8 C7 H7B 108.7
C7 C8 H8A 109.0
C7 C8 H8B 109.0
H8A C8 H8B 107.8
C9 C8 C7 113.0(3)
C9 C8 H8A 109.0
C9 C8 H8B 109.0
C8 C9 H9A 109.0
C8 C9 H9B 109.0
H9A C9 H9B 107.8
C10 C9 C8 113.0(3)
C10 C9 H9A 109.0
C10 C9 H9B 109.0
C9 C10 H10A 109.5
C9 C10 H10B 109.5
C9 C10 H10C 109.5
H10A C10 H10B 109.5
H10A C10 H10C 109.5
H10B C10 H10C 109.5
C12 C11 C6 121.0(3)
C16 C11 C6 121.9(3)
C16 C11 C12 117.1(3)
C11 C12 H12 119.2
C13 C12 C11 121.7(3)
C13 C12 H12 119.2
C12 C13 H13 119.9
C14 C13 C12 120.2(3)
C14 C13 H13 119.9
C13 C14 H14 120.4
C13 C14 C15 119.3(4)
C15 C14 H14 120.4
C14 C15 H15 119.9
C16 C15 C14 120.2(3)
C16 C15 H15 119.9
C11 C16 H16 119.3
C15 C16 C11 121.5(3)
C15 C16 H16 119.3

loop_
_geom_bond_atom_site_label_1
_geom_bond_atom_site_label_2
_geom_bond_distance
O1 C17 1.205(4)
C17 C18 1.491(5)
C17 C22 1.529(4)
C18 H18A 0.9700
C18 H18B 0.9700
C18 C19 1.531(6)
C19 H19A 0.9700
C19 H19B 0.9700
C19 C20 1.519(5)
C20 H20A 0.9700
C20 H20B 0.9700
C20 C21 1.527(4)
C21 H21 0.9800
C21 C22 1.560(4)
C21 C23 1.532(4)
C22 H22 0.9800
C22 C27 1.508(4)
C23 H23A 0.9700
C23 H23B 0.9700
C23 C24 1.528(4)
C24 H24A 0.9700
C24 H24B 0.9700
C24 C25 1.517(5)
C25 H25A 0.9700
C25 H25B 0.9700
C25 C26 1.524(6)
C26 H26A 0.9600
C26 H26B 0.9600
C26 H26C 0.9600
C27 C28 1.384(4)
C27 C32 1.385(4)
C28 H28 0.9300
C28 C29 1.376(4)
C29 H29 0.9300
C29 C30 1.367(5)
C30 H30 0.9300
C30 C31 1.368(6)
C31 H31 0.9300
C31 C32 1.394(5)
C32 H32 0.9300
O2 C2 1.193(5)
C1A H1AA 0.9700
C1A H1AB 0.9700
C1A C2 1.497(6)
C1A C3 1.528(7)
C2 C6 1.531(4)
C3 H3A 0.9700
C3 H3B 0.9700
C3 C4 1.519(5)
C4 H4A 0.9700
C4 H4B 0.9700
C4 C5 1.521(4)
C5 H5 0.9800
C5 C6 1.557(4)
C5 C7 1.532(4)
C6 H6 0.9800
C6 C11 1.509(4)
C7 H7A 0.9700
C7 H7B 0.9700
C7 C8 1.526(4)
C8 H8A 0.9700
C8 H8B 0.9700
C8 C9 1.512(5)
C9 H9A 0.9700
C9 H9B 0.9700
C9 C10 1.505(6)
C10 H10A 0.9600
C10 H10B 0.9600
C10 H10C 0.9600
C11 C12 1.386(4)
C11 C16 1.386(4)
C12 H12 0.9300
C12 C13 1.380(5)
C13 H13 0.9300
C13 C14 1.367(6)
C14 H14 0.9300
C14 C15 1.381(6)
C15 H15 0.9300
C15 C16 1.377(5)
C16 H16 0.9300

loop_
_geom_torsion_atom_site_label_1
_geom_torsion_atom_site_label_2
_geom_torsion_atom_site_label_3
_geom_torsion_atom_site_label_4
_geom_torsion
O1 C17 C18 C19 -122.5(4)
O1 C17 C22 C21 122.3(3)
O1 C17 C22 C27 -4.5(4)
C17 C18 C19 C20 -53.7(4)
C17 C22 C27 C28 -121.4(3)
C17 C22 C27 C32 59.1(3)
C18 C17 C22 C21 -56.3(3)
C18 C17 C22 C27 177.0(3)
C18 C19 C20 C21 56.4(4)
C19 C20 C21 C22 -56.9(4)
C19 C20 C21 C23 179.5(3)
C20 C21 C22 C17 54.1(3)
C20 C21 C22 C27 -179.3(2)
C20 C21 C23 C24 -70.9(3)
C21 C22 C27 C28 114.7(3)
C21 C22 C27 C32 -64.7(3)
C21 C23 C24 C25 -178.6(3)
C22 C17 C18 C19 56.1(4)
C22 C21 C23 C24 165.8(2)
C22 C27 C28 C29 -179.5(3)
C22 C27 C32 C31 -179.7(3)
C23 C21 C22 C17 178.6(2)
C23 C21 C22 C27 -54.9(3)
C23 C24 C25 C26 175.3(3)
C27 C28 C29 C30 -1.2(5)
C28 C27 C32 C31 0.8(4)
C28 C29 C30 C31 1.6(5)
C29 C30 C31 C32 -0.8(5)
C30 C31 C32 C27 -0.4(5)
C32 C27 C28 C29 0.0(4)
O2 C2 C6 C5 127.4(4)
O2 C2 C6 C11 -0.1(5)
C1A C2 C6 C5 -52.2(4)
C1A C2 C6 C11 -179.7(3)
C1A C3 C4 C5 56.4(5)
C2 C1A C3 C4 -53.9(5)
C2 C6 C11 C12 -120.1(3)
C2 C6 C11 C16 60.5(4)
C3 C1A C2 O2 -125.7(5)
C3 C1A C2 C6 54.0(5)
C3 C4 C5 C6 -55.5(4)
C3 C4 C5 C7 -179.6(3)
C4 C5 C6 C2 51.1(3)
C4 C5 C6 C11 177.9(3)
C4 C5 C7 C8 -66.6(4)
C5 C6 C11 C12 114.7(3)
C5 C6 C11 C16 -64.7(4)
C5 C7 C8 C9 179.5(3)
C6 C5 C7 C8 168.9(2)
C6 C11 C12 C13 179.8(3)
C6 C11 C16 C15 -179.8(3)
C7 C5 C6 C2 176.1(2)
C7 C5 C6 C11 -57.1(3)
C7 C8 C9 C10 175.3(4)
C11 C12 C13 C14 0.2(5)
C12 C11 C16 C15 0.8(5)
C12 C13 C14 C15 0.5(6)
C13 C14 C15 C16 -0.4(6)
C14 C15 C16 C11 -0.2(6)
C16 C11 C12 C13 -0.8(4)

loop_
_cod_changelog_entry_id
_cod_changelog_entry_author
_cod_changelog_entry_date
_cod_changelog_entry_text
1 'Vaitkus, Antanas' 2022-06-28T19:41:00+03:00
;
 Removed the '_chemical_name_systematic' data item that had an incorrect value.
;
